data_4515979
loop_
_publ_author_name
'Wellala, Nadeesha P. N.'
'Luebking, John D.'
'Krause, Jeanette A.'
'Guan, Hairong'

_publ_section_title
;
 Roles of Hydrogen Bonding in Proton Transfer to
 \k<sup>P</sup>,\k<sup>N</sup>,\k<sup>P</sup>-N(CH<sub>2</sub>CH<sub>2</sub>P
 <i> <sup>i</sup> </i> Pr<sub>2</sub>)<sub>2</sub>-Ligated Nickel Pincer
 Complexes.
;
_journal_issue 5
_journal_name_full 'ACS omega'
_journal_page_first 4986
_journal_page_last 5001
_journal_paper_doi 10.1021/acsomega.8b00777
_journal_volume 3
_journal_year 2018
_chemical_formula_moiety 'C22 H41 N Ni P2'
_chemical_formula_sum 'C22 H41 N Ni P2'
_chemical_formula_weight 440.21
_space_group_crystal_system monoclinic
_space_group_IT_number 14
_space_group_name_Hall '-P 2yn'
_space_group_name_H-M_alt 'P 1 21/n 1'
_atom_sites_solution_hydrogens geom
_atom_sites_solution_primary direct
_atom_sites_solution_secondary difmap
_audit_creation_method SHELXL-2014/7
_cell_angle_alpha 90
_cell_angle_beta 96.8592(13)
_cell_angle_gamma 90
_cell_formula_units_Z 4
_cell_length_a 10.0515(4)
_cell_length_b 12.4032(5)
_cell_length_c 18.8698(7)
_cell_measurement_reflns_used 9169
_cell_measurement_temperature 150(2)
_cell_measurement_theta_max 28.29
_cell_measurement_theta_min 2.62
_cell_volume 2335.67(16)
_computing_cell_refinement 'Bruker SAINT v8.38A (Bruker, 2016)'
_computing_data_collection 'Bruker APEX3 v2017.3.0 (Bruker, 2017)'
_computing_data_reduction 'Bruker SAINT v8.38A (Bruker, 2016)'
_computing_molecular_graphics 'Bruker SHELXTL v6.14'
_computing_publication_material 'Bruker SHELXTL v6.14'
_computing_structure_refinement 'SHELXL-2014 (Sheldrick, 2014)'
_computing_structure_solution 'Bruker SHELXTL v6.14'
_diffrn_ambient_temperature 150(2)
_diffrn_measured_fraction_theta_full 0.998
_diffrn_measured_fraction_theta_max 0.995
_diffrn_measurement_device_type 'Bruker D8 Venture Photon-II'
_diffrn_measurement_method '\w-\f scans'
_diffrn_radiation_monochromator 'multilayer mirror'
_diffrn_radiation_type MoK\a
_diffrn_radiation_wavelength 0.71073
_diffrn_reflns_av_R_equivalents 0.0361
_diffrn_reflns_av_unetI/netI 0.0180
_diffrn_reflns_Laue_measured_fraction_full 0.998
_diffrn_reflns_Laue_measured_fraction_max 0.995
_diffrn_reflns_limit_h_max 13
_diffrn_reflns_limit_h_min -13
_diffrn_reflns_limit_k_max 16
_diffrn_reflns_limit_k_min -16
_diffrn_reflns_limit_l_max 25
_diffrn_reflns_limit_l_min -25
_diffrn_reflns_number 56632
_diffrn_reflns_point_group_measured_fraction_full 0.998
_diffrn_reflns_point_group_measured_fraction_max 0.995
_diffrn_reflns_theta_full 25.242
_diffrn_reflns_theta_max 28.364
_diffrn_reflns_theta_min 2.928
_diffrn_source 'Incoatec Mo-microfocus 3.0'
_exptl_absorpt_coefficient_mu 0.974
_exptl_absorpt_correction_T_max 0.862
_exptl_absorpt_correction_T_min 0.802
_exptl_absorpt_correction_type multi-scan
_exptl_absorpt_process_details 'SADABS 2016/2 (L.Krause, et al. J. Appl. Cryst. (2015), 48, 3-10'
_exptl_crystal_colour yellow
_exptl_crystal_density_diffrn 1.252
_exptl_crystal_description plate
_exptl_crystal_F_000 952
_exptl_crystal_size_max 0.115
_exptl_crystal_size_mid 0.100
_exptl_crystal_size_min 0.035
_refine_diff_density_max 0.348
_refine_diff_density_min -0.233
_refine_diff_density_rms 0.048
_refine_ls_extinction_method none
_refine_ls_goodness_of_fit_ref 1.081
_refine_ls_hydrogen_treatment constr
_refine_ls_matrix_type full
_refine_ls_number_parameters 243
_refine_ls_number_reflns 5825
_refine_ls_number_restraints 0
_refine_ls_restrained_S_all 1.081
_refine_ls_R_factor_all 0.0308
_refine_ls_R_factor_gt 0.0251
_refine_ls_shift/su_max 0.004
_refine_ls_shift/su_mean 0.000
_refine_ls_structure_factor_coef Fsqd
_refine_ls_weighting_details 'w=1/[\s^2^(Fo^2^)+(0.0241P)^2^+1.0313P] where P=(Fo^2^+2Fc^2^)/3'
_refine_ls_weighting_scheme calc
_refine_ls_wR_factor_gt 0.0582
_refine_ls_wR_factor_ref 0.0617
_reflns_Friedel_coverage 0.000
_reflns_number_gt 5197
_reflns_number_total 5825
_reflns_threshold_expression 'I > 2\s(I)'
_cod_data_source_file ao8b00777_si_002.cif
_cod_data_source_block 2
_cod_original_sg_symbol_H-M 'P 21/n'
_cod_database_code 4515979
_shelx_shelxl_version_number 2014/7
_shelx_space_group_comment
;
The symmetry employed for this shelxl refinement is uniquely defined
by the following loop, which should always be used as a source of
symmetry information in preference to the above space-group names.
They are only intended as comments.
;
_shelx_estimated_absorpt_t_min 0.896
_shelx_estimated_absorpt_t_max 0.967

loop_
_space_group_symop_operation_xyz
'x, y, z'
'-x+1/2, y+1/2, -z+1/2'
'-x, -y, -z'
'x-1/2, -y-1/2, z-1/2'

loop_
_atom_site_label
_atom_site_type_symbol
_atom_site_fract_x
_atom_site_fract_y
_atom_site_fract_z
_atom_site_U_iso_or_equiv
_atom_site_adp_type
_atom_site_occupancy
_atom_site_site_symmetry_order
_atom_site_calc_flag
_atom_site_refinement_flags_posn
_atom_site_refinement_flags_adp
Ni Ni 0.36831(2) 0.71983(2) 0.57856(2) 0.01462(5) Uani 1 1 d . .
P1 P 0.55614(3) 0.66783(3) 0.63481(2) 0.01704(7) Uani 1 1 d . .
P2 P 0.19634(3) 0.77695(3) 0.51025(2) 0.01663(7) Uani 1 1 d . .
N1 N 0.46788(11) 0.76015(10) 0.50371(6) 0.0211(2) Uani 1 1 d . .
C1 C 0.66548(13) 0.67136(12) 0.56389(7) 0.0238(3) Uani 1 1 d . .
H1A H 0.7588 0.6874 0.5842 0.029 Uiso 1 1 calc R U
H1B H 0.6642 0.6008 0.5393 0.029 Uiso 1 1 calc R U
C2 C 0.61316(14) 0.75900(12) 0.51177(8) 0.0248(3) Uani 1 1 d . .
H2A H 0.6479 0.8299 0.5295 0.030 Uiso 1 1 calc R U
H2B H 0.6450 0.7457 0.4649 0.030 Uiso 1 1 calc R U
C3 C 0.41673(15) 0.83840(13) 0.45060(8) 0.0293(3) Uani 1 1 d . .
H3A H 0.4626 0.8295 0.4074 0.035 Uiso 1 1 calc R U
H3B H 0.4357 0.9120 0.4694 0.035 Uiso 1 1 calc R U
C4 C 0.26720(15) 0.82471(13) 0.43104(8) 0.0284(3) Uani 1 1 d . .
H4A H 0.2493 0.7719 0.3917 0.034 Uiso 1 1 calc R U
H4B H 0.2260 0.8944 0.4150 0.034 Uiso 1 1 calc R U
C5 C 0.57695(14) 0.53056(11) 0.67222(7) 0.0231(3) Uani 1 1 d . .
H5A H 0.6748 0.5132 0.6783 0.028 Uiso 1 1 calc R U
C6 C 0.50597(16) 0.44937(12) 0.61929(8) 0.0301(3) Uani 1 1 d . .
H6A H 0.5197 0.3763 0.6385 0.045 Uiso 1 1 calc R U
H6B H 0.5430 0.4545 0.5737 0.045 Uiso 1 1 calc R U
H6C H 0.4098 0.4654 0.6119 0.045 Uiso 1 1 calc R U
C7 C 0.52587(16) 0.51983(13) 0.74533(8) 0.0307(3) Uani 1 1 d . .
H7A H 0.5356 0.4449 0.7617 0.046 Uiso 1 1 calc R U
H7B H 0.4312 0.5406 0.7413 0.046 Uiso 1 1 calc R U
H7C H 0.5782 0.5671 0.7797 0.046 Uiso 1 1 calc R U
C8 C 0.63205(14) 0.75791(12) 0.70667(8) 0.0248(3) Uani 1 1 d . .
H8A H 0.5769 0.7510 0.7472 0.030 Uiso 1 1 calc R U
C9 C 0.62321(17) 0.87566(13) 0.68253(9) 0.0366(4) Uani 1 1 d . .
H9A H 0.6478 0.9228 0.7237 0.055 Uiso 1 1 calc R U
H9B H 0.5314 0.8918 0.6616 0.055 Uiso 1 1 calc R U
H9C H 0.6848 0.8879 0.6468 0.055 Uiso 1 1 calc R U
C10 C 0.77584(15) 0.72773(14) 0.73570(9) 0.0339(4) Uani 1 1 d . .
H10A H 0.8089 0.7775 0.7741 0.051 Uiso 1 1 calc R U
H10B H 0.8331 0.7324 0.6972 0.051 Uiso 1 1 calc R U
H10C H 0.7777 0.6539 0.7543 0.051 Uiso 1 1 calc R U
C11 C 0.06819(13) 0.67650(11) 0.47691(7) 0.0217(3) Uani 1 1 d . .
H11A H 0.0223 0.6531 0.5185 0.026 Uiso 1 1 calc R U
C12 C 0.13727(16) 0.57705(12) 0.45005(9) 0.0318(3) Uani 1 1 d . .
H12A H 0.0714 0.5192 0.4397 0.048 Uiso 1 1 calc R U
H12B H 0.2082 0.5528 0.4868 0.048 Uiso 1 1 calc R U
H12C H 0.1764 0.5955 0.4065 0.048 Uiso 1 1 calc R U
C13 C -0.03998(15) 0.71965(13) 0.42007(9) 0.0313(3) Uani 1 1 d . .
H13A H -0.1032 0.6617 0.4046 0.047 Uiso 1 1 calc R U
H13B H 0.0019 0.7459 0.3791 0.047 Uiso 1 1 calc R U
H13C H -0.0880 0.7790 0.4401 0.047 Uiso 1 1 calc R U
C14 C 0.10215(14) 0.89280(11) 0.53924(7) 0.0229(3) Uani 1 1 d . .
H14A H 0.0536 0.9272 0.4957 0.027 Uiso 1 1 calc R U
C15 C 0.20192(17) 0.97508(12) 0.57502(10) 0.0370(4) Uani 1 1 d . .
H15A H 0.1532 1.0384 0.5893 0.055 Uiso 1 1 calc R U
H15B H 0.2640 0.9969 0.5414 0.055 Uiso 1 1 calc R U
H15C H 0.2524 0.9426 0.6173 0.055 Uiso 1 1 calc R U
C16 C -0.00142(15) 0.86116(13) 0.58838(8) 0.0310(3) Uani 1 1 d . .
H16A H -0.0452 0.9262 0.6039 0.047 Uiso 1 1 calc R U
H16B H 0.0431 0.8232 0.6302 0.047 Uiso 1 1 calc R U
H16C H -0.0687 0.8138 0.5626 0.047 Uiso 1 1 calc R U
C17 C 0.26551(12) 0.67848(11) 0.65338(7) 0.0179(2) Uani 1 1 d . .
C18 C 0.18548(13) 0.58552(11) 0.65138(7) 0.0219(3) Uani 1 1 d . .
H18A H 0.1806 0.5404 0.6105 0.026 Uiso 1 1 calc R U
C19 C 0.11279(15) 0.55656(13) 0.70697(8) 0.0293(3) Uani 1 1 d . .
H19A H 0.0602 0.4927 0.7034 0.035 Uiso 1 1 calc R U
C20 C 0.11709(15) 0.62048(15) 0.76711(8) 0.0328(3) Uani 1 1 d . .
H20A H 0.0682 0.6009 0.8052 0.039 Uiso 1 1 calc R U
C21 C 0.19382(15) 0.71365(14) 0.77108(8) 0.0302(3) Uani 1 1 d . .
H21A H 0.1968 0.7587 0.8120 0.036 Uiso 1 1 calc R U
C22 C 0.26645(14) 0.74151(12) 0.71552(7) 0.0235(3) Uani 1 1 d . .
H22A H 0.3187 0.8055 0.7196 0.028 Uiso 1 1 calc R U

loop_
_atom_site_aniso_label
_atom_site_aniso_U_11
_atom_site_aniso_U_22
_atom_site_aniso_U_33
_atom_site_aniso_U_23
_atom_site_aniso_U_13
_atom_site_aniso_U_12
Ni 0.01369(8) 0.01635(8) 0.01388(8) 0.00113(6) 0.00195(6) 0.00083(6)
P1 0.01480(15) 0.02000(16) 0.01607(15) -0.00066(12) 0.00076(12) 0.00142(12)
P2 0.01615(15) 0.01731(15) 0.01617(15) 0.00142(12) 0.00087(12) 0.00231(12)
N1 0.0178(5) 0.0265(6) 0.0193(5) 0.0050(4) 0.0039(4) 0.0013(4)
C1 0.0170(6) 0.0322(7) 0.0227(7) -0.0007(6) 0.0045(5) 0.0036(5)
C2 0.0194(6) 0.0331(8) 0.0231(7) 0.0031(6) 0.0074(5) -0.0010(6)
C3 0.0260(7) 0.0371(8) 0.0255(7) 0.0114(6) 0.0059(6) 0.0013(6)
C4 0.0260(7) 0.0381(8) 0.0211(7) 0.0109(6) 0.0033(6) 0.0032(6)
C5 0.0221(7) 0.0230(7) 0.0234(7) 0.0027(5) -0.0002(5) 0.0060(5)
C6 0.0327(8) 0.0213(7) 0.0355(8) -0.0023(6) 0.0012(6) 0.0034(6)
C7 0.0339(8) 0.0330(8) 0.0251(7) 0.0091(6) 0.0022(6) 0.0044(6)
C8 0.0211(7) 0.0308(7) 0.0221(7) -0.0073(6) 0.0009(5) -0.0034(5)
C9 0.0365(9) 0.0281(8) 0.0440(9) -0.0116(7) 0.0003(7) -0.0050(7)
C10 0.0234(7) 0.0480(10) 0.0281(8) -0.0036(7) -0.0060(6) -0.0058(7)
C11 0.0195(6) 0.0204(6) 0.0241(7) -0.0029(5) -0.0015(5) 0.0018(5)
C12 0.0332(8) 0.0257(7) 0.0347(8) -0.0103(6) -0.0031(6) 0.0060(6)
C13 0.0262(7) 0.0298(8) 0.0346(8) -0.0025(6) -0.0105(6) 0.0039(6)
C14 0.0237(7) 0.0182(6) 0.0254(7) -0.0018(5) -0.0022(5) 0.0058(5)
C15 0.0407(9) 0.0197(7) 0.0471(10) -0.0057(7) -0.0092(8) 0.0029(6)
C16 0.0292(8) 0.0338(8) 0.0305(8) -0.0043(6) 0.0052(6) 0.0118(6)
C17 0.0167(6) 0.0213(6) 0.0157(6) 0.0021(5) 0.0019(5) 0.0030(5)
C18 0.0212(6) 0.0246(7) 0.0201(6) 0.0018(5) 0.0029(5) -0.0006(5)
C19 0.0243(7) 0.0355(8) 0.0285(7) 0.0088(6) 0.0051(6) -0.0042(6)
C20 0.0249(7) 0.0521(10) 0.0229(7) 0.0086(7) 0.0094(6) 0.0029(7)
C21 0.0258(7) 0.0472(9) 0.0180(6) -0.0039(6) 0.0040(6) 0.0079(6)
C22 0.0216(7) 0.0275(7) 0.0211(7) -0.0022(5) 0.0014(5) 0.0024(5)

loop_
_atom_type_symbol
_atom_type_description
_atom_type_scat_dispersion_real
_atom_type_scat_dispersion_imag
_atom_type_scat_source
C C 0.0033 0.0016 'International Tables Vol C Tables 4.2.6.8 and 6.1.1.4'
H H 0.0000 0.0000 'International Tables Vol C Tables 4.2.6.8 and 6.1.1.4'
N N 0.0061 0.0033 'International Tables Vol C Tables 4.2.6.8 and 6.1.1.4'
P P 0.1023 0.0942 'International Tables Vol C Tables 4.2.6.8 and 6.1.1.4'
Ni Ni 0.3393 1.1124 'International Tables Vol C Tables 4.2.6.8 and 6.1.1.4'

loop_
_geom_angle_atom_site_label_1
_geom_angle_atom_site_label_2
_geom_angle_atom_site_label_3
_geom_angle
N1 Ni C17 179.22(5)
N1 Ni P2 85.67(4)
C17 Ni P2 93.68(4)
N1 Ni P1 86.35(4)
C17 Ni P1 94.30(4)
P2 Ni P1 172.006(15)
C1 P1 C5 104.54(6)
C1 P1 C8 106.88(7)
C5 P1 C8 105.00(7)
C1 P1 Ni 101.55(5)
C5 P1 Ni 121.20(5)
C8 P1 Ni 116.20(5)
C4 P2 C14 104.74(7)
C4 P2 C11 105.29(7)
C14 P2 C11 105.39(6)
C4 P2 Ni 103.48(5)
C14 P2 Ni 119.00(5)
C11 P2 Ni 117.39(5)
C3 N1 C2 110.48(11)
C3 N1 Ni 121.26(9)
C2 N1 Ni 122.31(9)
C2 C1 P1 107.40(9)
N1 C2 C1 109.99(11)
N1 C3 C4 110.75(12)
C3 C4 P2 108.02(10)
C6 C5 C7 110.43(13)
C6 C5 P1 109.52(9)
C7 C5 P1 112.90(10)
C9 C8 C10 111.05(13)
C9 C8 P1 110.75(10)
C10 C8 P1 113.83(10)
C13 C11 C12 111.24(12)
C13 C11 P2 114.27(10)
C12 C11 P2 109.31(10)
C16 C14 C15 111.24(13)
C16 C14 P2 113.11(10)
C15 C14 P2 108.59(10)
C18 C17 C22 115.15(12)
C18 C17 Ni 123.90(10)
C22 C17 Ni 120.95(10)
C19 C18 C17 122.77(13)
C20 C19 C18 120.15(14)
C19 C20 C21 119.05(14)
C20 C21 C22 120.34(14)
C21 C22 C17 122.54(14)

loop_
_geom_bond_atom_site_label_1
_geom_bond_atom_site_label_2
_geom_bond_distance
Ni N1 1.8932(11)
Ni C17 1.9163(13)
Ni P2 2.1492(4)
Ni P1 2.1513(4)
P1 C1 1.8309(13)
P1 C5 1.8454(14)
P1 C8 1.8498(14)
P2 C4 1.8293(14)
P2 C14 1.8396(13)
P2 C11 1.8477(14)
N1 C3 1.4449(18)
N1 C2 1.4501(17)
C1 C2 1.517(2)
C3 C4 1.514(2)
C5 C6 1.533(2)
C5 C7 1.5342(19)
C8 C9 1.529(2)
C8 C10 1.530(2)
C11 C13 1.5298(19)
C11 C12 1.5312(19)
C14 C16 1.526(2)
C14 C15 1.530(2)
C17 C18 1.4039(19)
C17 C22 1.4084(18)
C18 C19 1.3950(19)
C19 C20 1.381(2)
C20 C21 1.386(2)
C21 C22 1.391(2)

loop_
_geom_torsion_atom_site_label_1
_geom_torsion_atom_site_label_2
_geom_torsion_atom_site_label_3
_geom_torsion_atom_site_label_4
_geom_torsion
P2 Ni N1 C3 21.64(11)
P1 Ni N1 C3 -158.78(11)
P2 Ni N1 C2 171.89(11)
P1 Ni N1 C2 -8.52(11)
C5 P1 C1 C2 156.74(10)
C8 P1 C1 C2 -92.28(11)
Ni P1 C1 C2 29.92(10)
C3 N1 C2 C1 -176.15(12)
Ni N1 C2 C1 30.77(16)
P1 C1 C2 N1 -37.63(14)
C2 N1 C3 C4 168.56(12)
Ni N1 C3 C4 -38.03(17)
N1 C3 C4 P2 32.15(16)
C14 P2 C4 C3 108.54(11)
C11 P2 C4 C3 -140.58(11)
Ni P2 C4 C3 -16.81(12)
C1 P1 C5 C6 -72.71(11)
C8 P1 C5 C6 174.95(10)
Ni P1 C5 C6 40.80(11)
C1 P1 C5 C7 163.79(10)
C8 P1 C5 C7 51.46(12)
Ni P1 C5 C7 -82.70(11)
C1 P1 C8 C9 68.72(12)
C5 P1 C8 C9 179.39(11)
Ni P1 C8 C9 -43.76(12)
C1 P1 C8 C10 -57.24(13)
C5 P1 C8 C10 53.43(12)
Ni P1 C8 C10 -169.72(9)
C4 P2 C11 C13 -56.84(12)
C14 P2 C11 C13 53.58(12)
Ni P2 C11 C13 -171.28(9)
C4 P2 C11 C12 68.54(11)
C14 P2 C11 C12 178.96(10)
Ni P2 C11 C12 -45.90(11)
C4 P2 C14 C16 160.88(10)
C11 P2 C14 C16 50.07(12)
Ni P2 C14 C16 -84.20(10)
C4 P2 C14 C15 -75.13(11)
C11 P2 C14 C15 174.06(10)
Ni P2 C14 C15 39.79(12)
C22 C17 C18 C19 -0.6(2)
Ni C17 C18 C19 179.23(11)
C17 C18 C19 C20 0.3(2)
C18 C19 C20 C21 0.4(2)
C19 C20 C21 C22 -0.7(2)
C20 C21 C22 C17 0.4(2)
C18 C17 C22 C21 0.2(2)
Ni C17 C22 C21 -179.57(11)
